data_7219388
loop_
_publ_author_name
'zhang, xiutang'
'Fan, Liming'
'Fan, Weiliu'
'Li, Bin'
'Liu, Xinzheng'
'Zhao, Xian'

_publ_section_title
;
 Syntheses, Structures, Topologies, and Luminescence Properties of Four
 Coordination Polymers Based on Bifunctional 6-(4-pyridyl)-terephthalic
 Acid and Bis(imidazole) Bridging Linkers
;
_journal_name_full 'RSC Adv.'
_journal_paper_doi 10.1039/C4RA13501F
_journal_year 2015
_chemical_formula_sum 'C40 H34 Cu2 N6 O11'
_chemical_formula_weight 901.81
_chemical_name_systematic
; 
 ? 
;
_space_group_IT_number 15
_symmetry_cell_setting monoclinic
_symmetry_space_group_name_Hall '-C 2yc'
_symmetry_space_group_name_H-M 'C 1 2/c 1'
_atom_sites_solution_hydrogens geom
_atom_sites_solution_primary direct
_atom_sites_solution_secondary difmap
_audit_creation_method SHELXL-97
_audit_update_record
;
2014-10-26 deposited with the CCDC.
2015-01-23 downloaded from the CCDC.
;
_cell_angle_alpha 90.00
_cell_angle_beta 123.397(4)
_cell_angle_gamma 90.00
_cell_formula_units_Z 4
_cell_length_a 24.350(7)
_cell_length_b 13.403(4)
_cell_length_c 14.137(4)
_cell_measurement_reflns_used 2410
_cell_measurement_temperature 296(2)
_cell_measurement_theta_max 24.51
_cell_measurement_theta_min 2.86
_cell_volume 3851.9(19)
_computing_cell_refinement 'Bruker SMART'
_computing_data_collection 'Bruker SMART'
_computing_data_reduction 'Bruker SAINT'
_computing_molecular_graphics 'Bruker SHELXTL'
_computing_publication_material 'Bruker SHELXTL'
_computing_structure_refinement 'SHELXL-97 (Sheldrick, 1997)'
_computing_structure_solution 'SHELXS-97 (Sheldrick, 1990)'
_diffrn_ambient_temperature 296(2)
_diffrn_measured_fraction_theta_full 0.999
_diffrn_measured_fraction_theta_max 0.999
_diffrn_measurement_device_type 'CCD area detector'
_diffrn_measurement_method 'phi and omega scans'
_diffrn_radiation_monochromator graphite
_diffrn_radiation_source 'fine-focus sealed tube'
_diffrn_radiation_type MoK\a
_diffrn_radiation_wavelength 0.71073
_diffrn_reflns_av_R_equivalents 0.0358
_diffrn_reflns_av_sigmaI/netI 0.0428
_diffrn_reflns_limit_h_max 21
_diffrn_reflns_limit_h_min -28
_diffrn_reflns_limit_k_max 15
_diffrn_reflns_limit_k_min -14
_diffrn_reflns_limit_l_max 16
_diffrn_reflns_limit_l_min -15
_diffrn_reflns_number 9700
_diffrn_reflns_theta_full 25.00
_diffrn_reflns_theta_max 25.00
_diffrn_reflns_theta_min 1.82
_exptl_absorpt_coefficient_mu 1.175
_exptl_absorpt_correction_T_max 0.9016
_exptl_absorpt_correction_T_min 0.6907
_exptl_absorpt_correction_type multi-scan
_exptl_absorpt_process_details SADABS
_exptl_crystal_colour blue
_exptl_crystal_density_diffrn 1.555
_exptl_crystal_density_method 'not measured'
_exptl_crystal_description block
_exptl_crystal_F_000 1848
_exptl_crystal_size_max 0.34
_exptl_crystal_size_mid 0.12
_exptl_crystal_size_min 0.09
_refine_diff_density_max 0.812
_refine_diff_density_min -0.507
_refine_diff_density_rms 0.071
_refine_ls_extinction_method none
_refine_ls_goodness_of_fit_ref 0.999
_refine_ls_hydrogen_treatment mixed
_refine_ls_matrix_type full
_refine_ls_number_parameters 278
_refine_ls_number_reflns 3380
_refine_ls_number_restraints 4
_refine_ls_restrained_S_all 0.999
_refine_ls_R_factor_all 0.0543
_refine_ls_R_factor_gt 0.0390
_refine_ls_shift/su_max 0.001
_refine_ls_shift/su_mean 0.000
_refine_ls_structure_factor_coef Fsqd
_refine_ls_weighting_details 'calc w=1/[\s^2^(Fo^2^)+(0.0525P)^2^+7.6150P] where P=(Fo^2^+2Fc^2^)/3'
_refine_ls_weighting_scheme calc
_refine_ls_wR_factor_gt 0.0974
_refine_ls_wR_factor_ref 0.1070
_reflns_number_gt 2655
_reflns_number_total 3380
_reflns_threshold_expression >2sigma(I)
_cod_data_source_file c4ra13501f2.cif
_cod_data_source_block z
_cod_depositor_comments
;
The following automatic conversions were performed:

'_symmetry_cell_setting' value 'Monoclinic' changed to 'monoclinic'
according to
/usr/data/users/saulius/crontab/automatic-downloads/rss-feeds/RSC/lib/dictionaries/cif_core.dic
dictionary named 'cif_core.dic' version 2.4.2 from 2011-04-26.

'_exptl_absorpt_correction_type' value 'Multi-scan' changed to
'multi-scan' according to
/usr/data/users/saulius/crontab/automatic-downloads/rss-feeds/RSC/lib/dictionaries/cif_core.dic
dictionary named 'cif_core.dic' version 2.4.2 from 2011-04-26.

Automatic conversion script
Id: cif_fix_values 3008 2015-01-20 13:52:24Z robertas 
;
_cod_original_sg_symbol_H-M C2/c
_cod_database_code 7219388

loop_
_symmetry_equiv_pos_as_xyz
'x, y, z'
'-x, y, -z+1/2'
'x+1/2, y+1/2, z'
'-x+1/2, y+1/2, -z+1/2'
'-x, -y, -z'
'x, -y, z-1/2'
'-x+1/2, -y+1/2, -z'
'x+1/2, -y+1/2, z-1/2'

loop_
_atom_site_label
_atom_site_type_symbol
_atom_site_fract_x
_atom_site_fract_y
_atom_site_fract_z
_atom_site_U_iso_or_equiv
_atom_site_adp_type
_atom_site_occupancy
_atom_site_symmetry_multiplicity
_atom_site_calc_flag
_atom_site_refinement_flags
C1 C 0.94894(15) 0.0250(3) 0.3555(3) 0.0307(8) Uani 1 1 d .
H1 H 0.9855 -0.0131 0.3743 0.037 Uiso 1 1 calc R
C2 C 0.90375(15) -0.0150(3) 0.3748(3) 0.0314(8) Uani 1 1 d .
H2 H 0.9100 -0.0786 0.4055 0.038 Uiso 1 1 calc R
C3 C 0.84881(14) 0.0405(2) 0.3482(2) 0.0265(7) Uani 1 1 d .
C4 C 0.84251(15) 0.1351(3) 0.3020(3) 0.0318(8) Uani 1 1 d .
H4 H 0.8065 0.1749 0.2827 0.038 Uiso 1 1 calc R
C5 C 0.88997(16) 0.1695(2) 0.2849(3) 0.0306(8) Uani 1 1 d .
H5 H 0.8849 0.2327 0.2540 0.037 Uiso 1 1 calc R
C6 C 0.79813(15) -0.0021(2) 0.3652(3) 0.0283(7) Uani 1 1 d .
C7 C 0.73217(15) 0.0071(2) 0.2789(3) 0.0303(8) Uani 1 1 d .
H7 H 0.7204 0.0421 0.2135 0.036 Uiso 1 1 calc R
C8 C 0.68326(15) -0.0353(3) 0.2886(3) 0.0304(8) Uani 1 1 d .
C9 C 0.70138(15) -0.0880(3) 0.3868(3) 0.0372(9) Uani 1 1 d .
H9 H 0.6692 -0.1168 0.3942 0.045 Uiso 1 1 calc R
C10 C 0.76697(16) -0.0977(3) 0.4731(3) 0.0393(9) Uani 1 1 d .
H10 H 0.7784 -0.1334 0.5379 0.047 Uiso 1 1 calc R
C11 C 0.81638(15) -0.0544(2) 0.4645(3) 0.0288(7) Uani 1 1 d .
C12 C 0.88708(15) -0.0564(3) 0.5666(3) 0.0284(7) Uani 1 1 d .
C13 C 0.61186(15) -0.0264(2) 0.1940(3) 0.0313(8) Uani 1 1 d .
C14 C 0.48047(18) 0.2116(3) 0.0410(3) 0.0467(10) Uani 1 1 d .
H14 H 0.5005 0.2380 0.0064 0.056 Uiso 1 1 calc R
C15 C 0.45063(19) 0.2645(3) 0.0821(3) 0.0510(11) Uani 1 1 d .
H15 H 0.4463 0.3335 0.0804 0.061 Uiso 1 1 calc R
C16 C 0.44409(17) 0.1068(3) 0.1098(3) 0.0431(9) Uani 1 1 d .
H16 H 0.4338 0.0476 0.1312 0.052 Uiso 1 1 calc R
C17 C 0.38920(19) 0.2225(4) 0.1728(3) 0.0581(12) Uani 1 1 d .
H17A H 0.4061 0.2833 0.2170 0.070 Uiso 1 1 calc R
H17B H 0.3939 0.1694 0.2232 0.070 Uiso 1 1 calc R
C18 C 0.31670(18) 0.2366(3) 0.0814(3) 0.0436(9) Uani 1 1 d .
C19 C 0.2802(2) 0.2978(5) 0.0999(4) 0.094(2) Uani 1 1 d .
H19 H 0.2998 0.3321 0.1683 0.113 Uiso 1 1 calc R
C20 C 0.2863(2) 0.1888(5) -0.0195(4) 0.101(2) Uani 1 1 d .
H20 H 0.3105 0.1461 -0.0351 0.121 Uiso 1 1 calc R
Cu1 Cu 1.0000 -0.14382(4) 0.7500 0.02169(16) Uani 1 2 d S
Cu2 Cu 0.5000 0.0000 0.0000 0.03551(19) Uani 1 2 d S
N1 N 0.94299(12) 0.1156(2) 0.3111(2) 0.0259(6) Uani 1 1 d .
N2 N 0.47604(13) 0.1121(2) 0.0595(2) 0.0405(8) Uani 1 1 d .
N3 N 0.42823(14) 0.1983(3) 0.1261(3) 0.0448(8) Uani 1 1 d .
O1 O 0.91537(10) -0.14238(17) 0.59622(18) 0.0310(5) Uani 1 1 d .
O2 O 0.91250(11) 0.02217(18) 0.61597(19) 0.0379(6) Uani 1 1 d .
O3 O 0.56907(11) -0.0723(2) 0.1991(2) 0.0469(7) Uani 1 1 d .
O4 O 0.59715(10) 0.02806(18) 0.1089(2) 0.0354(6) Uani 1 1 d .
O2W O 0.8430(2) 0.7072(4) 0.4168(6) 0.155(3) Uani 1 1 d D
O1W O 1.0000 -0.3070(3) 0.7500 0.0841(18) Uani 1 2 d SD
H3W H 0.8686(16) 0.744(3) 0.413(4) 0.080 Uiso 1 1 d D
H1W H 1.018(2) -0.341(3) 0.726(4) 0.080 Uiso 1 1 d D
H4W H 0.8608(18) 0.664(3) 0.466(3) 0.080 Uiso 1 1 d D

loop_
_atom_site_aniso_label
_atom_site_aniso_U_11
_atom_site_aniso_U_22
_atom_site_aniso_U_33
_atom_site_aniso_U_23
_atom_site_aniso_U_13
_atom_site_aniso_U_12
C1 0.0221(17) 0.044(2) 0.0283(18) 0.0072(15) 0.0150(15) 0.0057(14)
C2 0.0224(17) 0.043(2) 0.0268(17) 0.0065(15) 0.0124(14) 0.0007(15)
C3 0.0179(15) 0.0403(19) 0.0191(15) -0.0002(14) 0.0088(13) -0.0049(13)
C4 0.0225(17) 0.040(2) 0.0358(19) 0.0040(15) 0.0178(15) 0.0027(14)
C5 0.0310(18) 0.0318(18) 0.0342(18) 0.0014(14) 0.0213(16) -0.0003(14)
C6 0.0175(16) 0.041(2) 0.0261(17) 0.0025(14) 0.0117(14) -0.0012(14)
C7 0.0243(17) 0.041(2) 0.0269(17) 0.0080(14) 0.0146(15) 0.0003(14)
C8 0.0180(16) 0.0387(19) 0.0302(18) 0.0033(15) 0.0105(14) -0.0029(14)
C9 0.0206(17) 0.053(2) 0.038(2) 0.0078(17) 0.0160(16) -0.0078(15)
C10 0.0285(19) 0.056(2) 0.0278(18) 0.0124(17) 0.0120(15) -0.0046(17)
C11 0.0188(16) 0.0385(19) 0.0257(17) 0.0036(14) 0.0101(14) -0.0014(14)
C12 0.0209(16) 0.044(2) 0.0210(16) 0.0060(15) 0.0121(14) -0.0029(15)
C13 0.0218(17) 0.0316(18) 0.038(2) 0.0012(15) 0.0152(15) -0.0001(14)
C14 0.036(2) 0.044(2) 0.049(2) 0.0032(19) 0.0167(19) 0.0044(18)
C15 0.044(2) 0.040(2) 0.053(2) -0.0003(19) 0.017(2) 0.0122(19)
C16 0.031(2) 0.041(2) 0.044(2) 0.0012(18) 0.0122(17) 0.0045(17)
C17 0.040(2) 0.079(3) 0.042(2) -0.006(2) 0.0142(19) 0.017(2)
C18 0.034(2) 0.054(2) 0.036(2) -0.0015(18) 0.0155(17) 0.0089(18)
C19 0.046(3) 0.132(5) 0.061(3) -0.054(3) 0.001(2) 0.023(3)
C20 0.044(3) 0.141(5) 0.077(4) -0.058(4) 0.007(3) 0.032(3)
Cu1 0.0163(3) 0.0297(3) 0.0204(3) 0.000 0.0109(2) 0.000
Cu2 0.0171(3) 0.0384(4) 0.0354(4) -0.0018(3) 0.0046(3) 0.0059(2)
N1 0.0197(13) 0.0371(16) 0.0225(13) -0.0019(12) 0.0126(11) -0.0015(11)
N2 0.0248(15) 0.0413(18) 0.0387(17) -0.0024(14) 0.0069(13) 0.0053(13)
N3 0.0294(16) 0.051(2) 0.0411(18) -0.0029(15) 0.0109(15) 0.0111(15)
O1 0.0220(12) 0.0423(14) 0.0237(11) -0.0004(10) 0.0094(10) -0.0001(10)
O2 0.0276(13) 0.0412(14) 0.0332(13) 0.0019(11) 0.0093(11) -0.0059(11)
O3 0.0202(12) 0.0551(17) 0.0599(17) 0.0166(13) 0.0185(12) -0.0038(11)
O4 0.0176(11) 0.0428(14) 0.0353(13) 0.0060(11) 0.0081(10) -0.0007(10)
O2W 0.107(4) 0.120(4) 0.154(5) -0.060(4) 0.018(4) 0.025(3)
O1W 0.120(4) 0.026(2) 0.191(6) 0.000 0.139(4) 0.000

loop_
_atom_type_symbol
_atom_type_description
_atom_type_scat_dispersion_real
_atom_type_scat_dispersion_imag
_atom_type_scat_source
C C 0.0033 0.0016 'International Tables Vol C Tables 4.2.6.8 and 6.1.1.4'
H H 0.0000 0.0000 'International Tables Vol C Tables 4.2.6.8 and 6.1.1.4'
N N 0.0061 0.0033 'International Tables Vol C Tables 4.2.6.8 and 6.1.1.4'
O O 0.0106 0.0060 'International Tables Vol C Tables 4.2.6.8 and 6.1.1.4'
Cu Cu 0.3201 1.2651 'International Tables Vol C Tables 4.2.6.8 and 6.1.1.4'

loop_
_geom_angle_atom_site_label_1
_geom_angle_atom_site_label_2
_geom_angle_atom_site_label_3
_geom_angle
_geom_angle_site_symmetry_1
_geom_angle_site_symmetry_3
N1 C1 C2 123.6(3) . .
N1 C1 H1 118.2 . .
C2 C1 H1 118.2 . .
C1 C2 C3 119.5(3) . .
C1 C2 H2 120.3 . .
C3 C2 H2 120.3 . .
C2 C3 C4 117.0(3) . .
C2 C3 C6 120.6(3) . .
C4 C3 C6 122.3(3) . .
C5 C4 C3 119.9(3) . .
C5 C4 H4 120.1 . .
C3 C4 H4 120.1 . .
N1 C5 C4 122.7(3) . .
N1 C5 H5 118.6 . .
C4 C5 H5 118.6 . .
C7 C6 C11 119.9(3) . .
C7 C6 C3 118.9(3) . .
C11 C6 C3 121.1(3) . .
C6 C7 C8 121.0(3) . .
C6 C7 H7 119.5 . .
C8 C7 H7 119.5 . .
C7 C8 C9 119.0(3) . .
C7 C8 C13 120.8(3) . .
C9 C8 C13 120.2(3) . .
C10 C9 C8 120.3(3) . .
C10 C9 H9 119.8 . .
C8 C9 H9 119.8 . .
C9 C10 C11 121.0(3) . .
C9 C10 H10 119.5 . .
C11 C10 H10 119.5 . .
C10 C11 C6 118.6(3) . .
C10 C11 C12 119.2(3) . .
C6 C11 C12 121.9(3) . .
O2 C12 O1 124.8(3) . .
O2 C12 C11 118.6(3) . .
O1 C12 C11 116.5(3) . .
O3 C13 O4 121.8(3) . .
O3 C13 C8 120.2(3) . .
O4 C13 C8 118.0(3) . .
C15 C14 N2 108.0(4) . .
C15 C14 H14 126.0 . .
N2 C14 H14 126.0 . .
C14 C15 N3 107.4(4) . .
C14 C15 H15 126.3 . .
N3 C15 H15 126.3 . .
N2 C16 N3 110.8(4) . .
N2 C16 H16 124.6 . .
N3 C16 H16 124.6 . .
N3 C17 C18 112.6(3) . .
N3 C17 H17A 109.1 . .
C18 C17 H17A 109.1 . .
N3 C17 H17B 109.1 . .
C18 C17 H17B 109.1 . .
H17A C17 H17B 107.8 . .
C19 C18 C20 117.4(4) . .
C19 C18 C17 119.7(4) . .
C20 C18 C17 122.9(4) . .
C18 C19 C20 121.4(4) . 7
C18 C19 H19 119.3 . .
C20 C19 H19 119.3 7 .
C18 C20 C19 121.2(4) . 7
C18 C20 H20 119.4 . .
C19 C20 H20 119.4 7 .
O1 Cu1 O1 178.91(13) 2_756 .
O1 Cu1 N1 94.12(10) 2_756 6_556
O1 Cu1 N1 85.68(10) . 6_556
O1 Cu1 N1 85.68(10) 2_756 5_756
O1 Cu1 N1 94.12(10) . 5_756
N1 Cu1 N1 158.54(15) 6_556 5_756
O1 Cu1 O1W 90.55(7) 2_756 .
O1 Cu1 O1W 90.55(7) . .
N1 Cu1 O1W 100.73(8) 6_556 .
N1 Cu1 O1W 100.73(8) 5_756 .
N2 Cu2 N2 180.00(18) . 5_655
N2 Cu2 O4 91.73(11) . .
N2 Cu2 O4 88.27(11) 5_655 .
N2 Cu2 O4 88.27(11) . 5_655
N2 Cu2 O4 91.73(11) 5_655 5_655
O4 Cu2 O4 180.00(9) . 5_655
C1 N1 C5 117.3(3) . .
C1 N1 Cu1 116.4(2) . 5_756
C5 N1 Cu1 124.1(2) . 5_756
C16 N2 C14 106.7(3) . .
C16 N2 Cu2 126.5(3) . .
C14 N2 Cu2 126.0(3) . .
C16 N3 C15 107.0(3) . .
C16 N3 C17 126.9(4) . .
C15 N3 C17 125.9(3) . .
C12 O1 Cu1 113.96(19) . .
C13 O4 Cu2 102.40(19) . .
H3W O2W H4W 114.5(2) . .
Cu1 O1W H1W 123(3) . .

loop_
_geom_bond_atom_site_label_1
_geom_bond_atom_site_label_2
_geom_bond_distance
_geom_bond_site_symmetry_2
C1 N1 1.336(4) .
C1 C2 1.380(4) .
C1 H1 0.9300 .
C2 C3 1.389(4) .
C2 H2 0.9300 .
C3 C4 1.395(5) .
C3 C6 1.494(4) .
C4 C5 1.384(4) .
C4 H4 0.9300 .
C5 N1 1.342(4) .
C5 H5 0.9300 .
C6 C7 1.388(4) .
C6 C11 1.405(4) .
C7 C8 1.393(4) .
C7 H7 0.9300 .
C8 C9 1.395(5) .
C8 C13 1.505(4) .
C9 C10 1.382(4) .
C9 H9 0.9300 .
C10 C11 1.400(5) .
C10 H10 0.9300 .
C11 C12 1.521(4) .
C12 O2 1.226(4) .
C12 O1 1.289(4) .
C13 O3 1.247(4) .
C13 O4 1.277(4) .
C14 C15 1.353(6) .
C14 N2 1.375(5) .
C14 H14 0.9300 .
C15 N3 1.360(5) .
C15 H15 0.9300 .
C16 N2 1.313(5) .
C16 N3 1.343(5) .
C16 H16 0.9300 .
C17 N3 1.460(5) .
C17 C18 1.520(5) .
C17 H17A 0.9700 .
C17 H17B 0.9700 .
C18 C19 1.338(6) .
C18 C20 1.353(6) .
C19 C20 1.385(6) 7
C19 H19 0.9300 .
C20 C19 1.385(6) 7
C20 H20 0.9300 .
Cu1 O1 2.010(2) 2_756
Cu1 O1 2.010(2) .
Cu1 N1 2.034(3) 6_556
Cu1 N1 2.034(3) 5_756
Cu1 O1W 2.187(4) .
Cu2 N2 1.961(3) .
Cu2 N2 1.961(3) 5_655
Cu2 O4 2.024(2) .
Cu2 O4 2.024(2) 5_655
N1 Cu1 2.034(3) 5_756
O2W H3W 0.8202(11) .
O2W H4W 0.8202(11) .
O1W H1W 0.8200(11) .
